data_2300204
loop_
_publ_author_name
'Fernandes, P.'
'Shankland, K.'
'David, W. I. F.'
'Markvardsen, A. J.'
'Florence, A. J.'
'Shankland, N.'
'Leech, C. K.'

_publ_section_title
;
 A differential thermal expansion approach to crystal structure
 determination from powder diffraction data
;
_journal_coeditor_code HX5075
_journal_issue 6
_journal_name_full 'Journal of Applied Crystallography'
_journal_page_first 1089
_journal_page_last 1094
_journal_paper_doi 10.1107/S0021889808030872
_journal_volume 41
_journal_year 2008
_chemical_formula_sum 'C7 H6 Cl N3 O4 S2'
_chemical_name_systematic
;
 6-chloro-1,1-dioxo-2H-1,2,4-benzothiadiazine-7-sulfonamide
;
_space_group_IT_number 1
_symmetry_cell_setting triclinic
_symmetry_space_group_name_Hall 'P 1'
_symmetry_space_group_name_H-M 'P 1'
_cell_angle_alpha 74.49(3)
_cell_angle_beta 83.90(3)
_cell_angle_gamma 80.53(3)
_cell_length_a 4.8481(16)
_cell_length_b 6.359(2)
_cell_length_c 8.900(3)
_cell_volume 260.22(15)
_cod_data_source_file hx5075.cif
_cod_data_source_block 90K
_cod_original_cell_volume 260.254
_cod_database_code 2300204

loop_
_symmetry_equiv_pos_site_id
_symmetry_equiv_pos_as_xyz
1 x,y,z

loop_
_atom_site_type_symbol
_atom_site_label
_atom_site_fract_x
_atom_site_fract_y
_atom_site_fract_z
Cl CL1 0.369772 0.935426 0.68618
S S1 1.3203 0.595478 0.244913
S S2 0.705557 0.430639 0.796024
C C2 0.927836 0.902929 0.331621
C C5 0.784252 0.618842 0.616897
O O2 1.1975 0.46084 0.172209
N N2 1.00254 1.04866 0.192304
H H2 0.899913 1.17881 0.164898
O O4 0.876994 0.225815 0.79456
O O3 0.408912 0.436902 0.818177
C C1 1.22541 0.999546 0.097153
H H1 1.26777 1.1148 0.009009
O O1 1.56971 0.495338 0.322402
C C4 1.00066 0.551363 0.518144
H H4 1.10195 0.407117 0.548062
C C7 0.711864 0.974484 0.430439
H H7 0.613998 1.12002 0.401104
C C3 1.07082 0.691569 0.376592
N N1 1.3883 0.812999 0.112322
C C6 0.641057 0.834134 0.57017
N N3 0.802353 0.51678 0.933394
H H1NA 0.693914 0.632464 0.94969
H H1NB 0.963804 0.539018 0.922739
